data_7040716
loop_
_publ_author_name
'Zheng, Chunyang'
'Xu, Juping'
'Wang, Feng'
'Tao, Jun'
'Li, Dongfeng'

_publ_section_title
;
 Spin crossover and reversible single-crystal to single-crystal
 transformation behaviour in two cyanide-bridged mixed-valence {FeFe}
 clusters.
;
_journal_issue 43
_journal_name_full 'Dalton transactions (Cambridge, England : 2003)'
_journal_page_first 17254
_journal_page_last 17263
_journal_paper_doi 10.1039/c6dt03436e
_journal_volume 45
_journal_year 2016
_chemical_formula_moiety '(C66 H68 B2 Fe4 N26), 2(Cl O4), (H2 O)'
_chemical_formula_sum 'C66 H70 B2 Cl2 Fe4 N26 O9'
_chemical_formula_weight 1687.40
_space_group_crystal_system monoclinic
_space_group_IT_number 14
_space_group_name_Hall '-P 2yn'
_space_group_name_H-M_alt 'P 1 21/n 1'
_symmetry_space_group_name_Hall '-P 2yn'
_symmetry_space_group_name_H-M 'P 1 21/n 1'
_atom_sites_solution_hydrogens mixed
_audit_creation_method SHELXL-2014/7
_audit_update_record
;
2016-09-02 deposited with the CCDC.
2016-09-26 downloaded from the CCDC.
;
_cell_angle_alpha 90
_cell_angle_beta 98.6780(10)
_cell_angle_gamma 90
_cell_formula_units_Z 2
_cell_length_a 12.9230(12)
_cell_length_b 17.8110(17)
_cell_length_c 16.1986(15)
_cell_measurement_reflns_used 9944
_cell_measurement_temperature 100(2)
_cell_measurement_theta_max 31.50
_cell_measurement_theta_min 2.20
_cell_volume 3685.8(6)
_computing_cell_refinement 'Bruker SAINT'
_computing_data_collection 'Bruker APEX2'
_computing_data_reduction 'Bruker SAINT'
_computing_structure_refinement 'SHELXL-2014/7 (Sheldrick, 2014)'
_diffrn_ambient_temperature 100(2)
_diffrn_measured_fraction_theta_full 0.993
_diffrn_measured_fraction_theta_max 0.994
_diffrn_measurement_device_type 'Bruker APEX-II CCD'
_diffrn_measurement_method '\f and \w scans'
_diffrn_radiation_monochromator graphite
_diffrn_radiation_source 'fine-focus sealed tube'
_diffrn_radiation_type MoK\a
_diffrn_radiation_wavelength 0.71073
_diffrn_reflns_av_R_equivalents 0.0380
_diffrn_reflns_av_unetI/netI 0.0403
_diffrn_reflns_Laue_measured_fraction_full 0.993
_diffrn_reflns_Laue_measured_fraction_max 0.994
_diffrn_reflns_limit_h_max 17
_diffrn_reflns_limit_h_min -15
_diffrn_reflns_limit_k_max 24
_diffrn_reflns_limit_k_min -22
_diffrn_reflns_limit_l_max 22
_diffrn_reflns_limit_l_min -22
_diffrn_reflns_number 35021
_diffrn_reflns_point_group_measured_fraction_full 0.993
_diffrn_reflns_point_group_measured_fraction_max 0.994
_diffrn_reflns_theta_full 25.242
_diffrn_reflns_theta_max 28.998
_diffrn_reflns_theta_min 1.710
_exptl_absorpt_coefficient_mu 0.919
_exptl_absorpt_correction_T_max 0.9137
_exptl_absorpt_correction_T_min 0.8977
_exptl_absorpt_correction_type multi-scan
_exptl_absorpt_process_details sadabs
_exptl_crystal_colour Red
_exptl_crystal_density_diffrn 1.520
_exptl_crystal_description Block
_exptl_crystal_F_000 1736
_exptl_crystal_size_max 0.120
_exptl_crystal_size_mid 0.100
_exptl_crystal_size_min 0.100
_refine_diff_density_max 0.922
_refine_diff_density_min -0.997
_refine_diff_density_rms 0.075
_refine_ls_extinction_method none
_refine_ls_goodness_of_fit_ref 1.047
_refine_ls_hydrogen_treatment constr
_refine_ls_matrix_type full
_refine_ls_number_parameters 545
_refine_ls_number_reflns 9734
_refine_ls_number_restraints 0
_refine_ls_restrained_S_all 1.047
_refine_ls_R_factor_all 0.0595
_refine_ls_R_factor_gt 0.0368
_refine_ls_shift/su_max 0.000
_refine_ls_shift/su_mean 0.000
_refine_ls_structure_factor_coef Fsqd
_refine_ls_weighting_details 'w=1/[\s^2^(Fo^2^)+(0.0396P)^2^+3.4208P] where P=(Fo^2^+2Fc^2^)/3'
_refine_ls_weighting_scheme calc
_refine_ls_wR_factor_gt 0.0858
_refine_ls_wR_factor_ref 0.0990
_reflns_Friedel_coverage 0.000
_reflns_number_gt 7384
_reflns_number_total 9734
_reflns_threshold_expression 'I > 2\s(I)'
_cod_data_source_file c6dt03436e2.cif
_cod_data_source_block 2_H2O-100K
_cod_depositor_comments 'Adding full bibliography for 7040715--7040730.cif.'
_cod_database_code 7040716
_shelx_shelxl_version_number 2014/7
_shelx_space_group_comment
;
The symmetry employed for this shelxl refinement is uniquely defined
by the following loop, which should always be used as a source of
symmetry information in preference to the above space-group names.
They are only intended as comments.
;
_shelx_estimated_absorpt_t_min 0.898
_shelx_estimated_absorpt_t_max 0.914

loop_
_space_group_symop_operation_xyz
'x, y, z'
'-x+1/2, y+1/2, -z+1/2'
'-x, -y, -z'
'x-1/2, -y-1/2, z-1/2'

loop_
_atom_site_label
_atom_site_type_symbol
_atom_site_fract_x
_atom_site_fract_y
_atom_site_fract_z
_atom_site_U_iso_or_equiv
_atom_site_adp_type
_atom_site_occupancy
_atom_site_site_symmetry_order
_atom_site_calc_flag
_atom_site_refinement_flags_posn
_atom_site_refinement_flags_adp
_atom_site_refinement_flags_occupancy
_atom_site_disorder_assembly
_atom_site_disorder_group
Fe1 Fe -0.18127(2) 0.07529(2) 0.08479(2) 0.01319(7) Uani 1 1 d . . . . .
Fe2 Fe 0.14256(2) 0.18531(2) 0.00957(2) 0.01420(7) Uani 1 1 d . . . . .
B1 B -0.1812(2) 0.07614(13) 0.27601(14) 0.0184(4) Uani 1 1 d . . . . .
H1 H -0.1822 0.0771 0.3376 0.022 Uiso 1 1 d R U . . .
N1 N -0.17844(14) -0.08082(10) 0.00511(10) 0.0164(3) Uani 1 1 d . . . . .
N2 N 0.00293(14) 0.14920(10) 0.01799(10) 0.0162(3) Uani 1 1 d . . . . .
N3 N -0.32289(16) 0.14622(12) -0.06422(12) 0.0287(4) Uani 1 1 d . . . . .
N4 N -0.07755(13) 0.02708(10) 0.17159(10) 0.0160(3) Uani 1 1 d . . . . .
N5 N -0.09049(14) 0.02909(10) 0.25333(10) 0.0178(3) Uani 1 1 d . . . . .
N6 N -0.29613(14) 0.04024(10) 0.14225(10) 0.0166(3) Uani 1 1 d . . . . .
N7 N -0.28489(14) 0.04565(10) 0.22727(10) 0.0175(3) Uani 1 1 d . . . . .
N8 N -0.17930(14) 0.16535(10) 0.15596(10) 0.0163(3) Uani 1 1 d . . . . .
N9 N -0.16943(14) 0.15543(10) 0.24042(10) 0.0184(4) Uani 1 1 d . . . . .
N10 N 0.16904(14) 0.18713(10) 0.13261(10) 0.0172(3) Uani 1 1 d . . . . .
N11 N 0.10631(14) 0.29358(10) 0.02138(11) 0.0175(3) Uani 1 1 d . . . . .
N12 N 0.28439(14) 0.22285(10) 0.00550(10) 0.0171(3) Uani 1 1 d . . . . .
N13 N 0.10057(14) 0.20721(10) -0.11092(10) 0.0179(3) Uani 1 1 d . . . . .
C1 C -0.18328(16) -0.01886(12) 0.02551(12) 0.0161(4) Uani 1 1 d . . . . .
C2 C -0.06900(16) 0.11841(11) 0.03612(12) 0.0158(4) Uani 1 1 d . . . . .
C3 C -0.27197(17) 0.11965(12) -0.00715(13) 0.0194(4) Uani 1 1 d . . . . .
C4 C 0.01171(16) -0.00989(12) 0.16740(13) 0.0184(4) Uani 1 1 d . . . . .
H4 H 0.0391 -0.0197 0.1172 0.022 Uiso 1 1 calc R U . . .
C5 C 0.05897(17) -0.03193(13) 0.24677(13) 0.0219(4) Uani 1 1 d . . . . .
C6 C -0.00821(18) -0.00579(12) 0.29927(13) 0.0219(4) Uani 1 1 d . . . . .
H6 H 0.0019 -0.0114 0.3583 0.026 Uiso 1 1 calc R U . . .
C7 C 0.15838(19) -0.07610(15) 0.26804(16) 0.0319(5) Uani 1 1 d . . . . .
H7A H 0.2076 -0.0481 0.3087 0.048 Uiso 1 1 calc R U . . .
H7B H 0.1896 -0.0844 0.2173 0.048 Uiso 1 1 calc R U . . .
H7C H 0.1428 -0.1246 0.2920 0.048 Uiso 1 1 calc R U . . .
C8 C -0.39732(17) 0.02524(12) 0.11557(14) 0.0203(4) Uani 1 1 d . . . . .
H8 H -0.4270 0.0184 0.0587 0.024 Uiso 1 1 calc R U . . .
C9 C -0.45316(17) 0.02103(12) 0.18286(15) 0.0234(5) Uani 1 1 d . . . . .
C10 C -0.37864(18) 0.03475(12) 0.25183(14) 0.0213(4) Uani 1 1 d . . . . .
H10 H -0.3916 0.0362 0.3080 0.026 Uiso 1 1 calc R U . . .
C11 C -0.5668(2) 0.00325(17) 0.18093(19) 0.0372(6) Uani 1 1 d . . . . .
H11A H -0.5794 -0.0495 0.1656 0.056 Uiso 1 1 calc R U . . .
H11B H -0.6089 0.0354 0.1397 0.056 Uiso 1 1 calc R U . . .
H11C H -0.5863 0.0123 0.2362 0.056 Uiso 1 1 calc R U . . .
C12 C -0.17215(18) 0.23890(12) 0.14241(13) 0.0208(4) Uani 1 1 d . . . . .
H12 H -0.1781 0.2616 0.0888 0.025 Uiso 1 1 calc R U . . .
C13 C -0.1546(2) 0.27783(12) 0.21810(15) 0.0253(5) Uani 1 1 d . . . . .
C14 C -0.15411(19) 0.22248(12) 0.27809(14) 0.0235(5) Uani 1 1 d . . . . .
H14 H -0.1444 0.2307 0.3367 0.028 Uiso 1 1 calc R U . . .
C15 C -0.1381(3) 0.36030(14) 0.23309(18) 0.0393(7) Uani 1 1 d . . . . .
H15A H -0.1190 0.3695 0.2931 0.059 Uiso 1 1 calc R U . . .
H15B H -0.2029 0.3874 0.2123 0.059 Uiso 1 1 calc R U . . .
H15C H -0.0818 0.3780 0.2037 0.059 Uiso 1 1 calc R U . . .
C16 C 0.21283(18) 0.13315(13) 0.18456(13) 0.0214(4) Uani 1 1 d . . . . .
H16 H 0.2346 0.0878 0.1614 0.026 Uiso 1 1 calc R U . . .
C17 C 0.2274(2) 0.14119(14) 0.27074(14) 0.0280(5) Uani 1 1 d . . . . .
H17 H 0.2577 0.1017 0.3058 0.034 Uiso 1 1 calc R U . . .
C18 C 0.1974(2) 0.20719(15) 0.30485(14) 0.0302(5) Uani 1 1 d . . . . .
H18 H 0.2082 0.2143 0.3637 0.036 Uiso 1 1 calc R U . . .
C19 C 0.1513(2) 0.26301(14) 0.25214(14) 0.0267(5) Uani 1 1 d . . . . .
H19 H 0.1300 0.3089 0.2742 0.032 Uiso 1 1 calc R U . . .
C20 C 0.13685(17) 0.25082(12) 0.16659(13) 0.0206(4) Uani 1 1 d . . . . .
C21 C 0.07563(19) 0.30374(12) 0.10546(13) 0.0226(4) Uani 1 1 d . . . . .
H21A H -0.0002 0.2938 0.1027 0.027 Uiso 1 1 calc R U . . .
H21B H 0.0894 0.3562 0.1243 0.027 Uiso 1 1 calc R U . . .
C22 C 0.19788(18) 0.34239(12) 0.01047(15) 0.0236(5) Uani 1 1 d . . . . .
H22A H 0.1819 0.3702 -0.0429 0.028 Uiso 1 1 calc R U . . .
H22B H 0.2090 0.3797 0.0563 0.028 Uiso 1 1 calc R U . . .
C23 C 0.29592(17) 0.29807(12) 0.01035(12) 0.0189(4) Uani 1 1 d . . . . .
C24 C 0.39235(18) 0.33324(13) 0.01125(13) 0.0234(5) Uani 1 1 d . . . . .
H24 H 0.3984 0.3862 0.0165 0.028 Uiso 1 1 calc R U . . .
C25 C 0.47932(19) 0.28959(15) 0.00433(15) 0.0293(5) Uani 1 1 d . . . . .
H25 H 0.5459 0.3122 0.0040 0.035 Uiso 1 1 calc R U . . .
C26 C 0.46750(19) 0.21230(15) -0.00209(15) 0.0285(5) Uani 1 1 d . . . . .
H26 H 0.5259 0.1812 -0.0074 0.034 Uiso 1 1 calc R U . . .
C27 C 0.37016(17) 0.18095(13) -0.00070(13) 0.0226(4) Uani 1 1 d . . . . .
H27 H 0.3631 0.1279 -0.0042 0.027 Uiso 1 1 calc R U . . .
C28 C 0.01764(17) 0.30861(12) -0.04705(13) 0.0219(4) Uani 1 1 d . . . . .
H28A H 0.0092 0.3633 -0.0565 0.026 Uiso 1 1 calc R U . . .
H28B H -0.0484 0.2884 -0.0319 0.026 Uiso 1 1 calc R U . . .
C29 C 0.04233(18) 0.27089(12) -0.12451(14) 0.0214(4) Uani 1 1 d . . . . .
C30 C 0.0081(2) 0.29764(14) -0.20436(15) 0.0309(5) Uani 1 1 d . . . . .
H30 H -0.0321 0.3425 -0.2124 0.037 Uiso 1 1 calc R U . . .
C31 C 0.0332(2) 0.25808(15) -0.27216(15) 0.0366(6) Uani 1 1 d . . . . .
H31 H 0.0106 0.2755 -0.3274 0.044 Uiso 1 1 calc R U . . .
C32 C 0.0914(2) 0.19322(15) -0.25871(14) 0.0314(5) Uani 1 1 d . . . . .
H32 H 0.1089 0.1651 -0.3045 0.038 Uiso 1 1 calc R U . . .
C33 C 0.12402(19) 0.16958(13) -0.17745(13) 0.0230(5) Uani 1 1 d . . . . .
H33 H 0.1646 0.1250 -0.1685 0.028 Uiso 1 1 calc R U . . .
Cl1 Cl 0.74062(9) 0.43510(6) 0.01840(7) 0.0198(2) Uani 0.5 1 d . . P A 1
O1 O 0.6866(10) 0.4816(6) -0.0477(7) 0.044(2) Uani 0.5 1 d . . P A 1
O2 O 0.6813(3) 0.4245(2) 0.0837(2) 0.0395(9) Uani 0.5 1 d . . P A 1
O3 O 0.8337(14) 0.4732(10) 0.0546(11) 0.069(4) Uani 0.5 1 d . . P A 1
O4 O 0.7747(17) 0.3602(12) -0.0132(14) 0.036(2) Uani 0.5 1 d . . P A 1
Cl1' Cl 0.78424(16) 0.45003(9) -0.01385(10) 0.0499(4) Uani 0.5 1 d . . P B 2
O1' O 0.8469(4) 0.4727(3) -0.0804(3) 0.0610(13) Uani 0.5 1 d . . P B 2
O2' O 0.774(2) 0.3748(12) -0.0096(16) 0.055(5) Uani 0.5 1 d . . P B 2
O3' O 0.8402(10) 0.4820(8) 0.0554(8) 0.035(2) Uani 0.5 1 d . . P B 2
O4' O 0.6836(13) 0.4782(8) -0.0356(10) 0.087(5) Uani 0.5 1 d . . P B 2
O1W O 0.9396(3) 0.5040(2) -0.1004(2) 0.0419(9) Uani 0.5 1 d . . P C 1
H1WA H 0.9060 0.4934 -0.0628 0.063 Uiso 0.5 1 d R U P C 1
H1WB H 1.0001 0.5134 -0.0790 0.063 Uiso 0.5 1 d R U P C 1

loop_
_atom_site_aniso_label
_atom_site_aniso_U_11
_atom_site_aniso_U_22
_atom_site_aniso_U_33
_atom_site_aniso_U_23
_atom_site_aniso_U_13
_atom_site_aniso_U_12
Fe1 0.01427(14) 0.01042(13) 0.01430(13) -0.00062(10) 0.00029(10) 0.00110(11)
Fe2 0.01611(14) 0.01086(14) 0.01539(13) -0.00136(10) 0.00162(10) -0.00045(11)
B1 0.0253(12) 0.0140(11) 0.0159(10) -0.0001(8) 0.0027(9) -0.0006(9)
N1 0.0168(8) 0.0160(9) 0.0160(8) -0.0011(6) 0.0010(6) -0.0002(7)
N2 0.0191(9) 0.0126(8) 0.0164(8) -0.0022(6) 0.0014(6) 0.0010(7)
N3 0.0269(11) 0.0338(12) 0.0253(10) 0.0082(8) 0.0029(8) 0.0071(9)
N4 0.0184(9) 0.0144(8) 0.0143(7) -0.0008(6) -0.0005(6) -0.0002(7)
N5 0.0225(9) 0.0157(8) 0.0141(8) 0.0005(6) -0.0009(6) 0.0004(7)
N6 0.0183(9) 0.0137(8) 0.0171(8) -0.0001(6) 0.0010(6) 0.0002(7)
N7 0.0219(9) 0.0127(8) 0.0182(8) -0.0006(6) 0.0040(7) 0.0006(7)
N8 0.0206(9) 0.0126(8) 0.0158(8) 0.0001(6) 0.0031(6) 0.0004(7)
N9 0.0246(9) 0.0138(8) 0.0168(8) -0.0023(6) 0.0038(7) -0.0003(7)
N10 0.0181(9) 0.0148(8) 0.0188(8) -0.0022(6) 0.0031(6) -0.0024(7)
N11 0.0176(9) 0.0133(8) 0.0212(8) -0.0005(6) 0.0017(7) -0.0004(7)
N12 0.0186(9) 0.0168(9) 0.0156(8) -0.0008(6) 0.0019(6) -0.0009(7)
N13 0.0186(9) 0.0167(9) 0.0181(8) 0.0005(6) 0.0017(6) -0.0046(7)
C1 0.0158(10) 0.0184(10) 0.0135(8) 0.0012(7) 0.0006(7) -0.0004(8)
C2 0.0193(10) 0.0122(9) 0.0150(9) -0.0006(7) -0.0006(7) 0.0034(8)
C3 0.0191(10) 0.0184(10) 0.0211(10) 0.0002(8) 0.0040(8) 0.0016(8)
C4 0.0175(10) 0.0157(10) 0.0208(10) 0.0009(8) -0.0007(8) -0.0002(8)
C5 0.0192(10) 0.0183(11) 0.0254(10) 0.0024(8) -0.0054(8) 0.0000(8)
C6 0.0253(11) 0.0182(11) 0.0195(10) 0.0021(8) -0.0052(8) -0.0005(9)
C7 0.0247(12) 0.0320(14) 0.0356(13) 0.0060(11) -0.0063(10) 0.0073(10)
C8 0.0173(10) 0.0153(10) 0.0271(10) 0.0011(8) 0.0000(8) 0.0010(8)
C9 0.0194(11) 0.0149(10) 0.0366(12) 0.0028(9) 0.0066(9) 0.0016(8)
C10 0.0247(11) 0.0127(10) 0.0286(11) 0.0018(8) 0.0111(9) 0.0026(8)
C11 0.0214(12) 0.0388(15) 0.0529(16) 0.0080(12) 0.0103(11) 0.0000(11)
C12 0.0265(12) 0.0139(10) 0.0236(10) 0.0014(8) 0.0089(8) 0.0023(8)
C13 0.0345(13) 0.0142(10) 0.0299(11) -0.0052(9) 0.0137(10) -0.0037(9)
C14 0.0326(13) 0.0174(11) 0.0220(10) -0.0074(8) 0.0089(9) -0.0046(9)
C15 0.066(2) 0.0158(12) 0.0416(15) -0.0083(10) 0.0257(14) -0.0087(12)
C16 0.0251(11) 0.0176(10) 0.0207(10) -0.0014(8) 0.0007(8) -0.0001(9)
C17 0.0341(13) 0.0280(13) 0.0206(10) 0.0027(9) 0.0004(9) -0.0002(10)
C18 0.0391(14) 0.0329(13) 0.0182(10) -0.0038(9) 0.0033(9) -0.0048(11)
C19 0.0347(13) 0.0233(12) 0.0229(11) -0.0079(9) 0.0065(9) -0.0031(10)
C20 0.0225(11) 0.0169(10) 0.0230(10) -0.0046(8) 0.0054(8) -0.0020(8)
C21 0.0276(12) 0.0161(10) 0.0249(10) -0.0050(8) 0.0067(9) 0.0031(9)
C22 0.0239(11) 0.0142(10) 0.0328(12) -0.0025(9) 0.0044(9) -0.0048(9)
C23 0.0221(11) 0.0201(11) 0.0140(9) -0.0008(7) 0.0012(7) -0.0035(8)
C24 0.0259(12) 0.0238(12) 0.0201(10) 0.0004(8) 0.0017(8) -0.0073(9)
C25 0.0189(11) 0.0397(14) 0.0293(12) 0.0047(10) 0.0031(9) -0.0068(10)
C26 0.0188(11) 0.0382(14) 0.0286(11) 0.0030(10) 0.0038(9) 0.0033(10)
C27 0.0224(11) 0.0239(11) 0.0212(10) 0.0001(8) 0.0026(8) 0.0007(9)
C28 0.0218(11) 0.0157(10) 0.0271(11) 0.0030(8) -0.0002(8) 0.0040(8)
C29 0.0222(11) 0.0155(10) 0.0253(10) 0.0027(8) 0.0003(8) -0.0046(8)
C30 0.0356(14) 0.0232(12) 0.0304(12) 0.0070(9) -0.0066(10) -0.0030(10)
C31 0.0514(17) 0.0340(14) 0.0207(11) 0.0057(10) -0.0063(11) -0.0094(12)
C32 0.0444(15) 0.0287(13) 0.0207(11) -0.0024(9) 0.0037(10) -0.0113(11)
C33 0.0296(12) 0.0193(11) 0.0200(10) -0.0019(8) 0.0031(8) -0.0066(9)
Cl1 0.0294(6) 0.0169(5) 0.0136(5) 0.0002(4) 0.0049(4) -0.0016(4)
O1 0.057(5) 0.023(3) 0.042(3) 0.014(2) -0.029(3) -0.001(3)
O2 0.041(2) 0.042(2) 0.041(2) -0.0063(17) 0.0235(17) -0.0101(18)
O3 0.083(7) 0.067(7) 0.051(6) -0.004(5) -0.009(5) -0.046(5)
O4 0.069(5) 0.007(6) 0.034(3) -0.006(4) 0.010(3) 0.015(4)
Cl1' 0.0759(12) 0.0299(8) 0.0356(8) -0.0092(6) -0.0180(8) 0.0206(8)
O1' 0.090(4) 0.057(3) 0.036(2) -0.004(2) 0.010(2) 0.002(3)
O2' 0.106(7) 0.012(8) 0.045(5) -0.007(4) 0.002(4) 0.019(5)
O3' 0.045(5) 0.029(3) 0.030(4) 0.003(3) 0.004(3) 0.001(4)
O4' 0.067(7) 0.077(8) 0.116(10) 0.028(6) 0.013(6) 0.037(5)
O1W 0.050(2) 0.034(2) 0.046(2) 0.0079(17) 0.0190(19) 0.0035(18)

loop_
_atom_type_symbol
_atom_type_description
_atom_type_scat_dispersion_real
_atom_type_scat_dispersion_imag
_atom_type_scat_source
C C 0.0033 0.0016 'International Tables Vol C Tables 4.2.6.8 and 6.1.1.4'
H H 0.0000 0.0000 'International Tables Vol C Tables 4.2.6.8 and 6.1.1.4'
B B 0.0013 0.0007 'International Tables Vol C Tables 4.2.6.8 and 6.1.1.4'
N N 0.0061 0.0033 'International Tables Vol C Tables 4.2.6.8 and 6.1.1.4'
O O 0.0106 0.0060 'International Tables Vol C Tables 4.2.6.8 and 6.1.1.4'
Cl Cl 0.1484 0.1585 'International Tables Vol C Tables 4.2.6.8 and 6.1.1.4'
Fe Fe 0.3463 0.8444 'International Tables Vol C Tables 4.2.6.8 and 6.1.1.4'

loop_
_geom_angle_atom_site_label_1
_geom_angle_atom_site_label_2
_geom_angle_atom_site_label_3
_geom_angle
_geom_angle_site_symmetry_1
_geom_angle_site_symmetry_3
C2 Fe1 C3 85.83(9) . .
C2 Fe1 C1 95.61(8) . .
C3 Fe1 C1 90.62(9) . .
C2 Fe1 N6 174.06(8) . .
C3 Fe1 N6 94.68(8) . .
C1 Fe1 N6 90.30(8) . .
C2 Fe1 N8 88.32(8) . .
C3 Fe1 N8 94.08(8) . .
C1 Fe1 N8 174.09(8) . .
N6 Fe1 N8 85.74(7) . .
C2 Fe1 N4 89.57(8) . .
C3 Fe1 N4 174.13(8) . .
C1 Fe1 N4 86.19(8) . .
N6 Fe1 N4 90.27(7) . .
N8 Fe1 N4 89.43(7) . .
N2 Fe2 N1 86.14(7) . 3
N2 Fe2 N12 177.86(7) . .
N1 Fe2 N12 94.64(7) 3 .
N2 Fe2 N10 87.47(7) . .
N1 Fe2 N10 97.55(7) 3 .
N12 Fe2 N10 90.45(7) . .
N2 Fe2 N13 90.86(7) . .
N1 Fe2 N13 95.90(7) 3 .
N12 Fe2 N13 91.04(7) . .
N10 Fe2 N13 166.30(8) . .
N2 Fe2 N11 94.55(7) . .
N1 Fe2 N11 178.37(7) 3 .
N12 Fe2 N11 84.73(7) . .
N10 Fe2 N11 83.97(7) . .
N13 Fe2 N11 82.61(7) . .
N5 B1 N9 106.84(17) . .
N5 B1 N7 108.73(17) . .
N9 B1 N7 104.91(17) . .
N5 B1 H1 112.0 . .
N9 B1 H1 112.0 . .
N7 B1 H1 112.0 . .
C1 N1 Fe2 166.94(17) . 3
C2 N2 Fe2 165.56(17) . .
C4 N4 N5 107.21(16) . .
C4 N4 Fe1 132.18(14) . .
N5 N4 Fe1 120.60(13) . .
C6 N5 N4 108.75(17) . .
C6 N5 B1 133.33(18) . .
N4 N5 B1 117.35(16) . .
C8 N6 N7 106.81(17) . .
C8 N6 Fe1 132.77(14) . .
N7 N6 Fe1 118.76(13) . .
C10 N7 N6 108.93(17) . .
C10 N7 B1 130.48(18) . .
N6 N7 B1 119.42(16) . .
C12 N8 N9 107.06(16) . .
C12 N8 Fe1 134.22(14) . .
N9 N8 Fe1 118.10(13) . .
C14 N9 N8 108.99(17) . .
C14 N9 B1 131.39(17) . .
N8 N9 B1 119.56(16) . .
C16 N10 C20 118.08(18) . .
C16 N10 Fe2 127.84(15) . .
C20 N10 Fe2 114.07(14) . .
C21 N11 C28 112.18(17) . .
C21 N11 C22 111.21(17) . .
C28 N11 C22 109.83(17) . .
C21 N11 Fe2 107.68(13) . .
C28 N11 Fe2 105.45(13) . .
C22 N11 Fe2 110.31(13) . .
C23 N12 C27 117.89(19) . .
C23 N12 Fe2 115.61(15) . .
C27 N12 Fe2 126.50(15) . .
C33 N13 C29 118.22(19) . .
C33 N13 Fe2 129.09(16) . .
C29 N13 Fe2 112.67(14) . .
N1 C1 Fe1 166.86(17) . .
N2 C2 Fe1 170.02(17) . .
N3 C3 Fe1 177.1(2) . .
N4 C4 C5 110.65(19) . .
N4 C4 H4 124.7 . .
C5 C4 H4 124.7 . .
C6 C5 C4 104.11(19) . .
C6 C5 C7 129.0(2) . .
C4 C5 C7 126.9(2) . .
N5 C6 C5 109.27(18) . .
N5 C6 H6 125.4 . .
C5 C6 H6 125.4 . .
C5 C7 H7A 109.5 . .
C5 C7 H7B 109.5 . .
H7A C7 H7B 109.5 . .
C5 C7 H7C 109.5 . .
H7A C7 H7C 109.5 . .
H7B C7 H7C 109.5 . .
N6 C8 C9 110.66(19) . .
N6 C8 H8 124.7 . .
C9 C8 H8 124.7 . .
C10 C9 C8 104.01(19) . .
C10 C9 C11 128.0(2) . .
C8 C9 C11 128.0(2) . .
N7 C10 C9 109.59(19) . .
N7 C10 H10 125.2 . .
C9 C10 H10 125.2 . .
C9 C11 H11A 109.5 . .
C9 C11 H11B 109.5 . .
H11A C11 H11B 109.5 . .
C9 C11 H11C 109.5 . .
H11A C11 H11C 109.5 . .
H11B C11 H11C 109.5 . .
N8 C12 C13 110.43(19) . .
N8 C12 H12 124.8 . .
C13 C12 H12 124.8 . .
C14 C13 C12 104.23(19) . .
C14 C13 C15 126.8(2) . .
C12 C13 C15 129.0(2) . .
N9 C14 C13 109.26(19) . .
N9 C14 H14 125.4 . .
C13 C14 H14 125.4 . .
C13 C15 H15A 109.5 . .
C13 C15 H15B 109.5 . .
H15A C15 H15B 109.5 . .
C13 C15 H15C 109.5 . .
H15A C15 H15C 109.5 . .
H15B C15 H15C 109.5 . .
N10 C16 C17 122.4(2) . .
N10 C16 H16 118.8 . .
C17 C16 H16 118.8 . .
C18 C17 C16 119.2(2) . .
C18 C17 H17 120.4 . .
C16 C17 H17 120.4 . .
C17 C18 C19 119.0(2) . .
C17 C18 H18 120.5 . .
C19 C18 H18 120.5 . .
C18 C19 C20 119.0(2) . .
C18 C19 H19 120.5 . .
C20 C19 H19 120.5 . .
N10 C20 C19 122.3(2) . .
N10 C20 C21 114.91(18) . .
C19 C20 C21 122.6(2) . .
N11 C21 C20 109.92(17) . .
N11 C21 H21A 109.7 . .
C20 C21 H21A 109.7 . .
N11 C21 H21B 109.7 . .
C20 C21 H21B 109.7 . .
H21A C21 H21B 108.2 . .
C23 C22 N11 112.23(18) . .
C23 C22 H22A 109.2 . .
N11 C22 H22A 109.2 . .
C23 C22 H22B 109.2 . .
N11 C22 H22B 109.2 . .
H22A C22 H22B 107.9 . .
N12 C23 C24 122.6(2) . .
N12 C23 C22 116.03(19) . .
C24 C23 C22 121.4(2) . .
C25 C24 C23 118.8(2) . .
C25 C24 H24 120.6 . .
C23 C24 H24 120.6 . .
C24 C25 C26 118.8(2) . .
C24 C25 H25 120.6 . .
C26 C25 H25 120.6 . .
C27 C26 C25 119.4(2) . .
C27 C26 H26 120.3 . .
C25 C26 H26 120.3 . .
N12 C27 C26 122.5(2) . .
N12 C27 H27 118.7 . .
C26 C27 H27 118.7 . .
N11 C28 C29 107.72(17) . .
N11 C28 H28A 110.2 . .
C29 C28 H28A 110.2 . .
N11 C28 H28B 110.2 . .
C29 C28 H28B 110.2 . .
H28A C28 H28B 108.5 . .
N13 C29 C30 121.9(2) . .
N13 C29 C28 114.87(18) . .
C30 C29 C28 123.2(2) . .
C31 C30 C29 119.0(2) . .
C31 C30 H30 120.5 . .
C29 C30 H30 120.5 . .
C32 C31 C30 119.3(2) . .
C32 C31 H31 120.4 . .
C30 C31 H31 120.4 . .
C31 C32 C33 119.1(2) . .
C31 C32 H32 120.5 . .
C33 C32 H32 120.5 . .
N13 C33 C32 122.5(2) . .
N13 C33 H33 118.7 . .
C32 C33 H33 118.7 . .
O2 Cl1 O3 106.0(7) . .
O2 Cl1 O1 112.1(7) . .
O3 Cl1 O1 108.3(8) . .
O2 Cl1 O4 110.7(7) . .
O3 Cl1 O4 106.7(11) . .
O1 Cl1 O4 112.7(10) . .
O2' Cl1' O3' 114.7(13) . .
O2' Cl1' O4' 106.1(13) . .
O3' Cl1' O4' 114.6(8) . .
O2' Cl1' O1' 111.8(10) . .
O3' Cl1' O1' 101.6(6) . .
O4' Cl1' O1' 107.9(8) . .
H1WA O1W H1WB 107.9 . .

loop_
_geom_bond_atom_site_label_1
_geom_bond_atom_site_label_2
_geom_bond_distance
_geom_bond_site_symmetry_2
Fe1 C2 1.914(2) .
Fe1 C3 1.921(2) .
Fe1 C1 1.931(2) .
Fe1 N6 1.9687(18) .
Fe1 N8 1.9733(17) .
Fe1 N4 1.9855(17) .
Fe2 N2 1.9397(18) .
Fe2 N1 1.9414(18) 3
Fe2 N12 1.9615(18) .
Fe2 N10 1.9709(17) .
Fe2 N13 1.9841(17) .
Fe2 N11 2.0003(18) .
B1 N5 1.530(3) .
B1 N9 1.542(3) .
B1 N7 1.548(3) .
B1 H1 1.0000 .
N1 C1 1.156(3) .
N1 Fe2 1.9413(18) 3
N2 C2 1.155(3) .
N3 C3 1.152(3) .
N4 C4 1.339(3) .
N4 N5 1.360(2) .
N5 C6 1.353(3) .
N6 C8 1.341(3) .
N6 N7 1.366(2) .
N7 C10 1.345(3) .
N8 C12 1.334(3) .
N8 N9 1.366(2) .
N9 C14 1.342(3) .
N10 C16 1.345(3) .
N10 C20 1.353(3) .
N11 C21 1.486(3) .
N11 C28 1.493(3) .
N11 C22 1.500(3) .
N12 C23 1.349(3) .
N12 C27 1.353(3) .
N13 C33 1.342(3) .
N13 C29 1.361(3) .
C4 C5 1.394(3) .
C4 H4 0.9500 .
C5 C6 1.384(3) .
C5 C7 1.501(3) .
C6 H6 0.9500 .
C7 H7A 0.9800 .
C7 H7B 0.9800 .
C7 H7C 0.9800 .
C8 C9 1.397(3) .
C8 H8 0.9500 .
C9 C10 1.382(3) .
C9 C11 1.498(3) .
C10 H10 0.9500 .
C11 H11A 0.9800 .
C11 H11B 0.9800 .
C11 H11C 0.9800 .
C12 C13 1.397(3) .
C12 H12 0.9500 .
C13 C14 1.383(3) .
C13 C15 1.499(3) .
C14 H14 0.9500 .
C15 H15A 0.9800 .
C15 H15B 0.9800 .
C15 H15C 0.9800 .
C16 C17 1.388(3) .
C16 H16 0.9500 .
C17 C18 1.379(4) .
C17 H17 0.9500 .
C18 C19 1.385(4) .
C18 H18 0.9500 .
C19 C20 1.387(3) .
C19 H19 0.9500 .
C20 C21 1.503(3) .
C21 H21A 0.9900 .
C21 H21B 0.9900 .
C22 C23 1.493(3) .
C22 H22A 0.9900 .
C22 H22B 0.9900 .
C23 C24 1.393(3) .
C24 C25 1.385(4) .
C24 H24 0.9500 .
C25 C26 1.387(4) .
C25 H25 0.9500 .
C26 C27 1.380(3) .
C26 H26 0.9500 .
C27 H27 0.9500 .
C28 C29 1.499(3) .
C28 H28A 0.9900 .
C28 H28B 0.9900 .
C29 C30 1.387(3) .
C30 C31 1.384(4) .
C30 H30 0.9500 .
C31 C32 1.378(4) .
C31 H31 0.9500 .
C32 C33 1.386(3) .
C32 H32 0.9500 .
C33 H33 0.9500 .
Cl1 O2 1.409(4) .
Cl1 O3 1.428(19) .
Cl1 O1 1.448(10) .
Cl1 O4 1.52(2) .
Cl1' O2' 1.35(2) .
Cl1' O3' 1.364(15) .
Cl1' O4' 1.389(15) .
Cl1' O1' 1.498(5) .
O1W H1WA 0.8227 .
O1W H1WB 0.8231 .

loop_
_geom_hbond_atom_site_label_D
_geom_hbond_atom_site_label_H
_geom_hbond_atom_site_label_A
_geom_hbond_distance_DH
_geom_hbond_distance_HA
_geom_hbond_distance_DA
_geom_hbond_angle_DHA
_geom_hbond_site_symmetry_A
C10 H10 O3 0.95 2.50 3.289(18) 140.0 2_545
C10 H10 O3' 0.95 2.41 3.227(13) 143.4 2_545
C12 H12 O4 0.95 2.43 3.31(2) 155.3 1_455
C12 H12 O2' 0.95 2.59 3.45(3) 150.9 1_455
C16 H16 N1 0.95 2.69 3.177(3) 112.6 3
C17 H17 O1' 0.95 2.42 3.346(5) 165.4 4_566
C21 H21B O1W 0.99 2.54 3.431(4) 149.6 3_665
C22 H22A O3' 0.99 2.65 3.316(13) 124.6 3_665
C26 H26 N3 0.95 2.37 3.249(3) 154.5 1_655
C27 H27 N1 0.95 2.53 3.045(3) 114.3 3
O1W H1WA Cl1 0.82 2.87 3.649(4) 159.5 .
O1W H1WA O3 0.82 2.27 3.085(18) 171.0 .
O1W H1WB O3 0.82 2.14 2.939(19) 164.6 3_765

loop_
_geom_torsion_atom_site_label_1
_geom_torsion_atom_site_label_2
_geom_torsion_atom_site_label_3
_geom_torsion_atom_site_label_4
_geom_torsion
_geom_torsion_site_symmetry_1
C4 N4 N5 C6 0.9(2) .
Fe1 N4 N5 C6 -178.38(14) .
C4 N4 N5 B1 173.35(18) .
Fe1 N4 N5 B1 -5.9(2) .
N9 B1 N5 C6 116.8(2) .
N7 B1 N5 C6 -130.5(2) .
N9 B1 N5 N4 -53.4(2) .
N7 B1 N5 N4 59.3(2) .
C8 N6 N7 C10 -0.6(2) .
Fe1 N6 N7 C10 166.55(14) .
C8 N6 N7 B1 -169.46(18) .
Fe1 N6 N7 B1 -2.3(2) .
N5 B1 N7 C10 138.6(2) .
N9 B1 N7 C10 -107.4(2) .
N5 B1 N7 N6 -55.3(2) .
N9 B1 N7 N6 58.7(2) .
C12 N8 N9 C14 -1.3(2) .
Fe1 N8 N9 C14 170.93(15) .
C12 N8 N9 B1 176.26(19) .
Fe1 N8 N9 B1 -11.5(2) .
N5 B1 N9 C14 -118.2(2) .
N7 B1 N9 C14 126.5(2) .
N5 B1 N9 N8 64.9(2) .
N7 B1 N9 N8 -50.5(2) .
Fe2 N1 C1 Fe1 -37.9(14) 3
N5 N4 C4 C5 -0.6(2) .
Fe1 N4 C4 C5 178.51(15) .
N4 C4 C5 C6 0.1(2) .
N4 C4 C5 C7 178.4(2) .
N4 N5 C6 C5 -0.8(2) .
B1 N5 C6 C5 -171.6(2) .
C4 C5 C6 N5 0.4(2) .
C7 C5 C6 N5 -177.8(2) .
N7 N6 C8 C9 0.3(2) .
Fe1 N6 C8 C9 -164.33(15) .
N6 C8 C9 C10 0.2(2) .
N6 C8 C9 C11 -178.0(2) .
N6 N7 C10 C9 0.7(2) .
B1 N7 C10 C9 167.9(2) .
C8 C9 C10 N7 -0.5(2) .
C11 C9 C10 N7 177.7(2) .
N9 N8 C12 C13 1.6(2) .
Fe1 N8 C12 C13 -168.80(17) .
N8 C12 C13 C14 -1.3(3) .
N8 C12 C13 C15 177.8(3) .
N8 N9 C14 C13 0.5(3) .
B1 N9 C14 C13 -176.7(2) .
C12 C13 C14 N9 0.5(3) .
C15 C13 C14 N9 -178.7(3) .
C20 N10 C16 C17 -1.1(3) .
Fe2 N10 C16 C17 179.96(17) .
N10 C16 C17 C18 -0.9(4) .
C16 C17 C18 C19 1.4(4) .
C17 C18 C19 C20 0.0(4) .
C16 N10 C20 C19 2.6(3) .
Fe2 N10 C20 C19 -178.34(18) .
C16 N10 C20 C21 -171.9(2) .
Fe2 N10 C20 C21 7.2(2) .
C18 C19 C20 N10 -2.0(4) .
C18 C19 C20 C21 172.1(2) .
C28 N11 C21 C20 148.42(18) .
C22 N11 C21 C20 -88.1(2) .
Fe2 N11 C21 C20 32.8(2) .
N10 C20 C21 N11 -27.1(3) .
C19 C20 C21 N11 158.4(2) .
C21 N11 C22 C23 108.4(2) .
C28 N11 C22 C23 -126.82(19) .
Fe2 N11 C22 C23 -11.0(2) .
C27 N12 C23 C24 -1.6(3) .
Fe2 N12 C23 C24 177.70(15) .
C27 N12 C23 C22 175.45(18) .
Fe2 N12 C23 C22 -5.2(2) .
N11 C22 C23 N12 10.8(3) .
N11 C22 C23 C24 -172.06(18) .
N12 C23 C24 C25 2.0(3) .
C22 C23 C24 C25 -174.9(2) .
C23 C24 C25 C26 -0.9(3) .
C24 C25 C26 C27 -0.6(3) .
C23 N12 C27 C26 0.1(3) .
Fe2 N12 C27 C26 -179.15(16) .
C25 C26 C27 N12 1.0(3) .
C21 N11 C28 C29 -159.57(17) .
C22 N11 C28 C29 76.2(2) .
Fe2 N11 C28 C29 -42.63(19) .
C33 N13 C29 C30 -0.6(3) .
Fe2 N13 C29 C30 177.74(18) .
C33 N13 C29 C28 178.73(19) .
Fe2 N13 C29 C28 -3.0(2) .
N11 C28 C29 N13 30.9(2) .
N11 C28 C29 C30 -149.8(2) .
N13 C29 C30 C31 0.5(4) .
C28 C29 C30 C31 -178.8(2) .
C29 C30 C31 C32 0.1(4) .
C30 C31 C32 C33 -0.6(4) .
C29 N13 C33 C32 0.1(3) .
Fe2 N13 C33 C32 -177.90(17) .
C31 C32 C33 N13 0.5(4) .
